data_2230236
loop_
_publ_author_name
'Lin, Ning'
'Deng, Yan-Qiu'
'Chen, Miao-Miao'
'Luo, Ren-Shi'
'Ng, Seik Weng'

_publ_section_title
;
 2,6-Bis[(4<i>R</i>,5<i>R</i>)-4,5-diphenyl-4,5-dihydro-1,3-oxazol-2-yl]pyridine
;
_journal_coeditor_code BT5522
_journal_issue 6
_journal_name_full 'Acta Crystallographica Section E'
_journal_page_first o1344
_journal_paper_doi 10.1107/S1600536811014668
_journal_volume 67
_journal_year 2011
_chemical_formula_iupac 'C35 H27 N3 O2'
_chemical_formula_moiety 'C35 H27 N3 O2'
_chemical_formula_sum 'C35 H27 N3 O2'
_chemical_formula_weight 521.60
_chemical_name_systematic
;
2,6-Bis[(4<i>R</i>,5<i>R</i>)-4,5-diphenyl-4,5-dihydro-1,3-oxazol-2-yl]pyridine
;
_space_group_IT_number 5
_symmetry_cell_setting monoclinic
_symmetry_space_group_name_Hall 'C 2y'
_symmetry_space_group_name_H-M 'C 1 2 1'
_atom_sites_solution_hydrogens geom
_atom_sites_solution_primary direct
_atom_sites_solution_secondary difmap
_audit_creation_method SHELXL97
_cell_angle_alpha 90.00
_cell_angle_beta 129.4540(10)
_cell_angle_gamma 90.00
_cell_formula_units_Z 2
_cell_length_a 19.035(2)
_cell_length_b 6.5908(7)
_cell_length_c 14.3001(15)
_cell_measurement_reflns_used 1652
_cell_measurement_temperature 293(2)
_cell_measurement_theta_max 26.10
_cell_measurement_theta_min 2.77
_cell_volume 1385.2(3)
_computing_cell_refinement 'SAINT (Bruker, 2001)'
_computing_data_collection 'SMART (Bruker, 2001)'
_computing_data_reduction 'SAINT (Bruker, 2001)'
_computing_molecular_graphics 'X-SEED (Barbour, 2001)'
_computing_publication_material 'publCIF (Westrip, 2010)'
_computing_structure_refinement 'SHELXL97 (Sheldrick, 2008)'
_computing_structure_solution 'SHELXS97 (Sheldrick, 2008)'
_diffrn_ambient_temperature 293(2)
_diffrn_measured_fraction_theta_full 0.970
_diffrn_measured_fraction_theta_max 0.970
_diffrn_measurement_device_type 'Bruker SMART CCD'
_diffrn_measurement_method '\f and \w'
_diffrn_radiation_monochromator graphite
_diffrn_radiation_source 'fine-focus sealed tube'
_diffrn_radiation_type MoK\a
_diffrn_radiation_wavelength 0.71073
_diffrn_reflns_av_R_equivalents 0.0167
_diffrn_reflns_av_sigmaI/netI 0.0190
_diffrn_reflns_limit_h_max 22
_diffrn_reflns_limit_h_min -22
_diffrn_reflns_limit_k_max 7
_diffrn_reflns_limit_k_min -7
_diffrn_reflns_limit_l_max 15
_diffrn_reflns_limit_l_min -17
_diffrn_reflns_number 3266
_diffrn_reflns_theta_full 25.00
_diffrn_reflns_theta_max 25.00
_diffrn_reflns_theta_min 2.88
_diffrn_standards_decay_% 0
_diffrn_standards_interval_count 0
_diffrn_standards_interval_time 0
_diffrn_standards_number 0
_exptl_absorpt_coefficient_mu 0.078
_exptl_absorpt_correction_type none
_exptl_crystal_colour colourless
_exptl_crystal_density_diffrn 1.251
_exptl_crystal_density_method 'not measured'
_exptl_crystal_description prism
_exptl_crystal_F_000 548
_exptl_crystal_size_max 0.38
_exptl_crystal_size_mid 0.20
_exptl_crystal_size_min 0.16
_refine_diff_density_max 0.160
_refine_diff_density_min -0.108
_refine_ls_abs_structure_details '768 Friedel pairs merged'
_refine_ls_extinction_method none
_refine_ls_goodness_of_fit_ref 1.048
_refine_ls_hydrogen_treatment constr
_refine_ls_matrix_type full
_refine_ls_number_parameters 182
_refine_ls_number_reflns 1299
_refine_ls_number_restraints 1
_refine_ls_restrained_S_all 1.047
_refine_ls_R_factor_all 0.0371
_refine_ls_R_factor_gt 0.0337
_refine_ls_shift/su_max 0.001
_refine_ls_shift/su_mean 0.001
_refine_ls_structure_factor_coef Fsqd
_refine_ls_weighting_details 'calc w = 1/[\s^2^(Fo^2^)+(0.0722P)^2^+0.0677P] where P=(Fo^2^+2Fc^2^)/3'
_refine_ls_weighting_scheme calc
_refine_ls_wR_factor_gt 0.0952
_refine_ls_wR_factor_ref 0.0994
_reflns_number_gt 1190
_reflns_number_total 1299
_reflns_threshold_expression I>2\s(I)
_cod_data_source_file bt5522.cif
_cod_data_source_block I
_cod_original_sg_symbol_H-M 'C 2'
_cod_database_code 2230236
_cod_database_fobs_code 2230236

loop_
_symmetry_equiv_pos_as_xyz
'x, y, z'
'-x, y, -z'
'x+1/2, y+1/2, z'
'-x+1/2, y+1/2, -z'

loop_
_atom_site_type_symbol
_atom_site_label
_atom_site_fract_x
_atom_site_fract_y
_atom_site_fract_z
_atom_site_U_iso_or_equiv
_atom_site_adp_type
_atom_site_calc_flag
_atom_site_refinement_flags
_atom_site_occupancy
_atom_site_symmetry_multiplicity
_atom_site_disorder_assembly
_atom_site_disorder_group
O O1 -0.00290(12) 0.4999(2) 0.24429(14) 0.0590(5) Uani d . 1 1 . .
N N1 0.0000 0.3969(4) 0.0000 0.0453(6) Uani d S 1 2 . .
N N2 0.00872(13) 0.1951(3) 0.18302(16) 0.0503(5) Uani d . 1 1 . .
C C1 0.0000 0.8221(5) 0.0000 0.0582(8) Uani d S 1 2 . .
H H1 0.0000 0.9632 0.0000 0.070 Uiso calc SR 1 2 . .
C C2 -0.00113(15) 0.7152(4) 0.0817(2) 0.0538(6) Uani d . 1 1 . .
H H2 -0.0023 0.7831 0.1377 0.065 Uiso calc R 1 1 . .
C C3 -0.00049(13) 0.5041(3) 0.07933(18) 0.0449(5) Uani d . 1 1 . .
C C4 0.00168(14) 0.3864(4) 0.16940(19) 0.0472(5) Uani d . 1 1 . .
C C5 0.00709(15) 0.1499(4) 0.2830(2) 0.0505(5) Uani d . 1 1 . .
H H5 0.0604 0.0679 0.3445 0.061 Uiso calc R 1 1 . .
C C6 -0.07812(16) 0.0392(4) 0.2397(2) 0.0522(5) Uani d . 1 1 . .
C C7 -0.16168(18) 0.0935(5) 0.1346(2) 0.0769(8) Uani d . 1 1 . .
H H7 -0.1661 0.1950 0.0859 0.092 Uiso calc R 1 1 . .
C C8 -0.2399(2) -0.0029(6) 0.1005(3) 0.0909(10) Uani d . 1 1 . .
H H8 -0.2964 0.0356 0.0294 0.109 Uiso calc R 1 1 . .
C C9 -0.2346(2) -0.1521(6) 0.1699(4) 0.0887(10) Uani d . 1 1 . .
H H9 -0.2872 -0.2154 0.1468 0.106 Uiso calc R 1 1 . .
C C10 -0.1519(2) -0.2093(5) 0.2738(3) 0.0833(9) Uani d . 1 1 . .
H H10 -0.1481 -0.3124 0.3212 0.100 Uiso calc R 1 1 . .
C C11 -0.07370(18) -0.1150(4) 0.3090(2) 0.0648(7) Uani d . 1 1 . .
H H11 -0.0175 -0.1553 0.3800 0.078 Uiso calc R 1 1 . .
C C12 0.01565(15) 0.3640(4) 0.33649(19) 0.0498(5) Uani d . 1 1 . .
H H12 -0.0314 0.3795 0.3447 0.060 Uiso calc R 1 1 . .
C C13 0.10798(15) 0.4089(4) 0.45661(19) 0.0493(5) Uani d . 1 1 . .
C C14 0.14229(19) 0.2821(5) 0.5543(2) 0.0654(7) Uani d . 1 1 . .
H H14 0.1074 0.1742 0.5463 0.078 Uiso calc R 1 1 . .
C C15 0.2283(2) 0.3148(6) 0.6638(3) 0.0788(8) Uani d . 1 1 . .
H H15 0.2515 0.2268 0.7284 0.095 Uiso calc R 1 1 . .
C C16 0.27910(19) 0.4766(5) 0.6770(3) 0.0738(8) Uani d . 1 1 . .
H H16 0.3367 0.4995 0.7506 0.089 Uiso calc R 1 1 . .
C C17 0.24501(16) 0.6032(5) 0.5823(3) 0.0712(8) Uani d . 1 1 . .
H H17 0.2794 0.7136 0.5916 0.085 Uiso calc R 1 1 . .
C C18 0.16001(17) 0.5710(4) 0.4720(2) 0.0600(6) Uani d . 1 1 . .
H H18 0.1378 0.6592 0.4079 0.072 Uiso calc R 1 1 . .

loop_
_atom_site_aniso_label
_atom_site_aniso_U_11
_atom_site_aniso_U_22
_atom_site_aniso_U_33
_atom_site_aniso_U_12
_atom_site_aniso_U_13
_atom_site_aniso_U_23
O1 0.0850(11) 0.0442(10) 0.0564(9) 0.0107(8) 0.0489(9) 0.0016(8)
N1 0.0524(14) 0.0389(14) 0.0499(14) 0.000 0.0350(12) 0.000
N2 0.0666(11) 0.0425(12) 0.0597(11) -0.0016(9) 0.0486(10) -0.0038(9)
C1 0.070(2) 0.0344(17) 0.061(2) 0.000 0.0377(17) 0.000
C2 0.0642(14) 0.0395(13) 0.0570(13) 0.0013(11) 0.0381(12) -0.0048(11)
C3 0.0466(12) 0.0397(13) 0.0473(11) 0.0004(9) 0.0294(10) -0.0013(9)
C4 0.0525(12) 0.0443(13) 0.0496(12) 0.0032(10) 0.0347(10) -0.0006(10)
C5 0.0618(13) 0.0449(13) 0.0549(12) -0.0013(10) 0.0418(11) -0.0010(11)
C6 0.0666(13) 0.0445(12) 0.0565(12) -0.0065(11) 0.0442(12) -0.0076(10)
C7 0.0767(17) 0.079(2) 0.0661(15) -0.0148(16) 0.0411(15) 0.0034(15)
C8 0.0714(18) 0.103(3) 0.0825(19) -0.0200(19) 0.0413(16) -0.010(2)
C9 0.090(2) 0.083(2) 0.117(2) -0.0336(19) 0.078(2) -0.029(2)
C10 0.106(2) 0.0622(18) 0.122(2) -0.0105(17) 0.092(2) 0.0006(19)
C11 0.0817(16) 0.0521(14) 0.0830(17) 0.0032(13) 0.0629(15) 0.0058(14)
C12 0.0648(13) 0.0450(13) 0.0543(12) 0.0017(11) 0.0448(12) -0.0005(10)
C13 0.0642(13) 0.0468(13) 0.0546(12) -0.0019(10) 0.0460(11) -0.0041(10)
C14 0.0837(17) 0.0614(17) 0.0612(14) -0.0122(14) 0.0507(14) -0.0017(13)
C15 0.0943(19) 0.080(2) 0.0591(15) 0.0159(19) 0.0474(15) 0.0108(16)
C16 0.0644(15) 0.078(2) 0.0718(16) 0.0007(15) 0.0399(14) -0.0115(16)
C17 0.0644(16) 0.0689(18) 0.0885(18) -0.0091(14) 0.0523(16) -0.0086(16)
C18 0.0687(15) 0.0554(15) 0.0696(14) -0.0040(13) 0.0504(13) 0.0000(12)

loop_
_atom_type_symbol
_atom_type_description
_atom_type_scat_dispersion_real
_atom_type_scat_dispersion_imag
_atom_type_scat_source
C C 0.0033 0.0000 'International Tables Vol C Tables 4.2.6.8 and 6.1.1.4'
H H 0.0000 0.0000 'International Tables Vol C Tables 4.2.6.8 and 6.1.1.4'
N N 0.0061 0.0000 'International Tables Vol C Tables 4.2.6.8 and 6.1.1.4'
O O 0.0106 0.0000 'International Tables Vol C Tables 4.2.6.8 and 6.1.1.4'

loop_
_geom_angle_atom_site_label_1
_geom_angle_atom_site_label_2
_geom_angle_atom_site_label_3
_geom_angle_site_symmetry_1
_geom_angle_site_symmetry_3
_geom_angle
_geom_angle_publ_flag
C4 O1 C12 . . 106.19(17) ?
C3 N1 C3 . 2 116.5(2) ?
C4 N2 C5 . . 106.44(19) ?
C2 C1 C2 . 2 118.4(3) ?
C2 C1 H1 . . 120.8 ?
C2 C1 H1 2 . 120.8 ?
C1 C2 C3 . . 119.1(2) ?
C1 C2 H2 . . 120.5 ?
C3 C2 H2 . . 120.5 ?
N1 C3 C2 . . 123.5(2) ?
N1 C3 C4 . . 116.65(18) ?
C2 C3 C4 . . 119.9(2) ?
N2 C4 O1 . . 118.7(2) ?
N2 C4 C3 . . 126.5(2) ?
O1 C4 C3 . . 114.73(18) ?
N2 C5 C6 . . 112.22(19) ?
N2 C5 C12 . . 103.37(18) ?
C6 C5 C12 . . 112.88(18) ?
N2 C5 H5 . . 109.4 ?
C6 C5 H5 . . 109.4 ?
C12 C5 H5 . . 109.4 ?
C7 C6 C11 . . 118.5(2) ?
C7 C6 C5 . . 121.4(2) ?
C11 C6 C5 . . 120.1(2) ?
C6 C7 C8 . . 120.2(3) ?
C6 C7 H7 . . 119.9 ?
C8 C7 H7 . . 119.9 ?
C9 C8 C7 . . 120.6(3) ?
C9 C8 H8 . . 119.7 ?
C7 C8 H8 . . 119.7 ?
C8 C9 C10 . . 119.7(3) ?
C8 C9 H9 . . 120.1 ?
C10 C9 H9 . . 120.1 ?
C9 C10 C11 . . 120.4(3) ?
C9 C10 H10 . . 119.8 ?
C11 C10 H10 . . 119.8 ?
C10 C11 C6 . . 120.6(3) ?
C10 C11 H11 . . 119.7 ?
C6 C11 H11 . . 119.7 ?
O1 C12 C13 . . 110.46(18) ?
O1 C12 C5 . . 103.00(15) ?
C13 C12 C5 . . 114.64(19) ?
O1 C12 H12 . . 109.5 ?
C13 C12 H12 . . 109.5 ?
C5 C12 H12 . . 109.5 ?
C18 C13 C14 . . 118.5(2) ?
C18 C13 C12 . . 122.2(2) ?
C14 C13 C12 . . 119.3(2) ?
C13 C14 C15 . . 120.5(3) ?
C13 C14 H14 . . 119.7 ?
C15 C14 H14 . . 119.7 ?
C16 C15 C14 . . 120.0(3) ?
C16 C15 H15 . . 120.0 ?
C14 C15 H15 . . 120.0 ?
C17 C16 C15 . . 119.6(3) ?
C17 C16 H16 . . 120.2 ?
C15 C16 H16 . . 120.2 ?
C16 C17 C18 . . 121.1(3) ?
C16 C17 H17 . . 119.5 ?
C18 C17 H17 . . 119.5 ?
C13 C18 C17 . . 120.3(3) ?
C13 C18 H18 . . 119.9 ?
C17 C18 H18 . . 119.9 ?

loop_
_geom_bond_atom_site_label_1
_geom_bond_atom_site_label_2
_geom_bond_site_symmetry_2
_geom_bond_distance
_geom_bond_publ_flag
O1 C4 . 1.354(3) ?
O1 C12 . 1.440(3) ?
N1 C3 . 1.341(2) ?
N1 C3 2 1.341(2) ?
N2 C4 . 1.270(3) ?
N2 C5 . 1.480(3) ?
C1 C2 . 1.376(3) ?
C1 C2 2 1.376(3) ?
C1 H1 . 0.9300 ?
C2 C3 . 1.392(3) ?
C2 H2 . 0.9300 ?
C3 C4 . 1.481(3) ?
C5 C6 . 1.507(3) ?
C5 C12 . 1.563(3) ?
C5 H5 . 0.9800 ?
C6 C7 . 1.371(4) ?
C6 C11 . 1.384(3) ?
C7 C8 . 1.392(4) ?
C7 H7 . 0.9300 ?
C8 C9 . 1.355(5) ?
C8 H8 . 0.9300 ?
C9 C10 . 1.362(5) ?
C9 H9 . 0.9300 ?
C10 C11 . 1.379(4) ?
C10 H10 . 0.9300 ?
C11 H11 . 0.9300 ?
C12 C13 . 1.513(3) ?
C12 H12 . 0.9800 ?
C13 C18 . 1.376(3) ?
C13 C14 . 1.384(3) ?
C14 C15 . 1.386(4) ?
C14 H14 . 0.9300 ?
C15 C16 . 1.370(5) ?
C15 H15 . 0.9300 ?
C16 C17 . 1.355(4) ?
C16 H16 . 0.9300 ?
C17 C18 . 1.381(4) ?
C17 H17 . 0.9300 ?
C18 H18 . 0.9300 ?

loop_
_geom_torsion_atom_site_label_1
_geom_torsion_atom_site_label_2
_geom_torsion_atom_site_label_3
_geom_torsion_atom_site_label_4
_geom_torsion_site_symmetry_1
_geom_torsion_site_symmetry_2
_geom_torsion_site_symmetry_3
_geom_torsion_site_symmetry_4
_geom_torsion
_geom_torsion_publ_flag
C2 C1 C2 C3 2 . . . 0.42(15) ?
C3 N1 C3 C2 2 . . . 0.45(17) ?
C3 N1 C3 C4 2 . . . -178.3(2) ?
C1 C2 C3 N1 . . . . -0.9(3) ?
C1 C2 C3 C4 . . . . 177.79(15) ?
C5 N2 C4 O1 . . . . 1.7(3) ?
C5 N2 C4 C3 . . . . -179.57(19) ?
C12 O1 C4 N2 . . . . 8.5(3) ?
C12 O1 C4 C3 . . . . -170.44(17) ?
N1 C3 C4 N2 . . . . 3.9(3) ?
C2 C3 C4 N2 . . . . -174.8(2) ?
N1 C3 C4 O1 . . . . -177.25(15) ?
C2 C3 C4 O1 . . . . 4.0(3) ?
C4 N2 C5 C6 . . . . 111.8(2) ?
C4 N2 C5 C12 . . . . -10.1(3) ?
N2 C5 C6 C7 . . . . -42.1(3) ?
C12 C5 C6 C7 . . . . 74.2(3) ?
N2 C5 C6 C11 . . . . 140.8(2) ?
C12 C5 C6 C11 . . . . -102.8(2) ?
C11 C6 C7 C8 . . . . 1.1(4) ?
C5 C6 C7 C8 . . . . -176.0(3) ?
C6 C7 C8 C9 . . . . -0.5(5) ?
C7 C8 C9 C10 . . . . -0.3(5) ?
C8 C9 C10 C11 . . . . 0.5(5) ?
C9 C10 C11 C6 . . . . 0.1(5) ?
C7 C6 C11 C10 . . . . -1.0(4) ?
C5 C6 C11 C10 . . . . 176.2(3) ?
C4 O1 C12 C13 . . . . 109.2(2) ?
C4 O1 C12 C5 . . . . -13.6(2) ?
N2 C5 C12 O1 . . . . 14.4(2) ?
C6 C5 C12 O1 . . . . -107.09(19) ?
N2 C5 C12 C13 . . . . -105.65(19) ?
C6 C5 C12 C13 . . . . 132.9(2) ?
O1 C12 C13 C18 . . . . 5.3(3) ?
C5 C12 C13 C18 . . . . 121.1(2) ?
O1 C12 C13 C14 . . . . -173.81(18) ?
C5 C12 C13 C14 . . . . -58.0(3) ?
C18 C13 C14 C15 . . . . -1.9(4) ?
C12 C13 C14 C15 . . . . 177.2(2) ?
C13 C14 C15 C16 . . . . 1.7(4) ?
C14 C15 C16 C17 . . . . -0.4(4) ?
C15 C16 C17 C18 . . . . -0.5(4) ?
C14 C13 C18 C17 . . . . 1.0(3) ?
C12 C13 C18 C17 . . . . -178.2(2) ?
C16 C17 C18 C13 . . . . 0.3(4) ?
